data_7123685
loop_
_publ_author_name
'Wang, Can'
'Geng, Xiao'
'Zhao, Peng'
'Zhou, You'
'Wu, Yan-Dong'
'Cui, Yan-Fang'
'Wu, An-Xin'

_publ_section_title
;
 I2/CuCl2-Promoted One-Pot Three-Component Synthesis of Aliphatic or
 Aromatic Substituted 1,2,3-Thiadiazoles
;
_journal_name_full 'Chemical Communications'
_journal_paper_doi 10.1039/C9CC04254G
_journal_year 2019
_chemical_formula_moiety 'C23 H32 N2 O2 S'
_chemical_formula_sum 'C23 H32 N2 O2 S'
_chemical_formula_weight 400.56
_space_group_crystal_system monoclinic
_space_group_IT_number 5
_space_group_name_Hall 'C 2y'
_space_group_name_H-M_alt 'C 1 2 1'
_symmetry_space_group_name_Hall 'C 2y'
_symmetry_space_group_name_H-M 'C 1 2 1'
_atom_sites_solution_hydrogens geom
_atom_sites_solution_primary direct
_audit_creation_date 2019-04-26
_audit_creation_method
; 
Olex2 1.2 
(compiled 2018.05.29 svn.r3508 for OlexSys, GUI svn.r5506) 
;
_audit_update_record
;
2019-05-31 deposited with the CCDC.    2019-06-18 downloaded from the CCDC.
;
_cell_angle_alpha 90
_cell_angle_beta 95.334(2)
_cell_angle_gamma 90
_cell_formula_units_Z 4
_cell_length_a 9.6526(5)
_cell_length_b 7.4265(4)
_cell_length_c 30.2283(16)
_cell_measurement_reflns_used 9993
_cell_measurement_temperature 296(2)
_cell_measurement_theta_max 70.94
_cell_measurement_theta_min 2.94
_cell_volume 2157.5(2)
_computing_cell_refinement 'SAINT v7.68A (Bruker, 2009)'
_computing_data_collection 'Bruker APEX2'
_computing_data_reduction 'SAINT v7.68A (Bruker, 2009)'
_computing_molecular_graphics 'Olex2 (Dolomanov et al., 2009)'
_computing_publication_material 'Olex2 (Dolomanov et al., 2009)'
_computing_structure_refinement 'XL (Sheldrick, 2008)'
_computing_structure_solution 'ShelXS (Sheldrick, 2008)'
_diffrn_ambient_temperature 296(2)
_diffrn_measured_fraction_theta_full 0.981
_diffrn_measured_fraction_theta_max 0.946
_diffrn_measurement_device_type 'Bruker APEX-II CCD'
_diffrn_measurement_method '\f and \w scans'
_diffrn_radiation_monochromator graphite
_diffrn_radiation_type CuK\a
_diffrn_radiation_wavelength 1.54178
_diffrn_reflns_av_R_equivalents 0.0450
_diffrn_reflns_av_unetI/netI 0.0508
_diffrn_reflns_Laue_measured_fraction_full 0.981
_diffrn_reflns_Laue_measured_fraction_max 0.946
_diffrn_reflns_limit_h_max 11
_diffrn_reflns_limit_h_min -11
_diffrn_reflns_limit_k_max 8
_diffrn_reflns_limit_k_min -9
_diffrn_reflns_limit_l_max 36
_diffrn_reflns_limit_l_min -37
_diffrn_reflns_number 11111
_diffrn_reflns_point_group_measured_fraction_full 0.937
_diffrn_reflns_point_group_measured_fraction_max 0.893
_diffrn_reflns_theta_full 67.679
_diffrn_reflns_theta_max 71.385
_diffrn_reflns_theta_min 2.936
_diffrn_standards_number 0
_exptl_absorpt_coefficient_mu 1.486
_exptl_absorpt_correction_T_max 0.7534
_exptl_absorpt_correction_T_min 0.3234
_exptl_absorpt_correction_type multi-scan
_exptl_crystal_colour colourless
_exptl_crystal_colour_primary colourless
_exptl_crystal_density_diffrn 1.233
_exptl_crystal_description block
_exptl_crystal_F_000 864
_exptl_crystal_size_max 0.12
_exptl_crystal_size_mid 0.1
_exptl_crystal_size_min 0.01
_refine_diff_density_max 0.267
_refine_diff_density_min -0.215
_refine_diff_density_rms 0.047
_refine_ls_abs_structure_details
; 
 Flack x determined using 1552 quotients [(I+)-(I-)]/[(I+)+(I-)] 
 (Parsons, Flack and Wagner, Acta Cryst. B69 (2013) 249-259). 
;
_refine_ls_abs_structure_Flack 0.086(8)
_refine_ls_extinction_coef 0.0080(7)
_refine_ls_extinction_expression Fc^*^=kFc[1+0.001xFc^2^\l^3^/sin(2\q)]^-1/4^
_refine_ls_extinction_method 'SHELXL-2014/7 (Sheldrick 2014'
_refine_ls_goodness_of_fit_ref 1.070
_refine_ls_hydrogen_treatment constr
_refine_ls_matrix_type full
_refine_ls_number_parameters 268
_refine_ls_number_reflns 3764
_refine_ls_number_restraints 6
_refine_ls_restrained_S_all 1.073
_refine_ls_R_factor_all 0.0410
_refine_ls_R_factor_gt 0.0408
_refine_ls_shift/su_max 0.000
_refine_ls_shift/su_mean 0.000
_refine_ls_structure_factor_coef Fsqd
_refine_ls_weighting_details 'w=1/[\s^2^(Fo^2^)+(0.0679P)^2^+0.5479P] where P=(Fo^2^+2Fc^2^)/3'
_refine_ls_weighting_scheme calc
_refine_ls_wR_factor_gt 0.1136
_refine_ls_wR_factor_ref 0.1140
_reflns_Friedel_coverage 0.749
_reflns_Friedel_fraction_full 0.886
_reflns_Friedel_fraction_max 0.832
_reflns_number_gt 3729
_reflns_number_total 3764
_reflns_threshold_expression 'I > 2\s(I)'
_cod_data_source_file c9cc04254g2.cif
_cod_data_source_block cu_190425_0m
_cod_database_code 7123685
_shelx_shelxl_version_number 2014/7
_shelx_space_group_comment
; 
The symmetry employed for this shelxl refinement is uniquely defined 
by the following loop, which should always be used as a source of 
symmetry information in preference to the above space-group names. 
They are only intended as comments. 
;
_shelx_estimated_absorpt_t_max 0.985
_shelx_estimated_absorpt_t_min 0.842
_olex2_refinement_description
; 
1. Fixed Uiso 
 At 1.2 times of: 
  All C(H) groups, All C(H,H) groups 
 At 1.5 times of: 
  All C(H,H,H) groups 
2. Restrained distances 
 C22-C23 = C22'-C23' 
 1.51 with sigma of 0.01 
 C22-O2 = C22'-O2' 
 1.25 with sigma of 0.01 
3. Restrained planarity 
 C22, C23, O1, O2 
 with sigma of 0.1 
4. Uiso/Uaniso restraints and constraints 
Uanis(C22) = Uanis(C22') 
Uanis(O2) = Uanis(O2') 
Uanis(C23) = Uanis(C23') 
5. Others 
 Sof(C22')=Sof(C23')=Sof(H23D)=Sof(H23E)=Sof(H23F)=Sof(O2')=1-FVAR(1) 
 Sof(C22)=Sof(C23)=Sof(H23A)=Sof(H23B)=Sof(H23C)=Sof(O2)=FVAR(1) 
6.a Ternary CH refined with riding coordinates: 
 C3(H3), C8(H8), C9(H9), C14(H14), C17(H17) 
6.b Secondary CH2 refined with riding coordinates: 
 C1(H1A,H1B), C2(H2A,H2B), C4(H4A,H4B), C7(H7A,H7B), C11(H11A,H11B), C12(H12A, 
 H12B), C15(H15A,H15B), C16(H16A,H16B) 
6.c Aromatic/amide H refined with riding coordinates: 
 C6(H6), C19(H19) 
6.d Idealised Me refined as rotating group: 
 C20(H20A,H20B,H20C), C21(H21A,H21B,H21C), C23(H23A,H23B,H23C), C23'(H23D,H23E, 
 H23F) 
;
_olex2_submission_special_instructions 'No special instructions were received'

loop_
_space_group_symop_operation_xyz
'x, y, z'
'-x, y, -z'
'x+1/2, y+1/2, z'
'-x+1/2, y+1/2, -z'

loop_
_atom_site_label
_atom_site_type_symbol
_atom_site_fract_x
_atom_site_fract_y
_atom_site_fract_z
_atom_site_U_iso_or_equiv
_atom_site_adp_type
_atom_site_occupancy
_atom_site_site_symmetry_order
_atom_site_calc_flag
_atom_site_refinement_flags_posn
_atom_site_refinement_flags_occupancy
_atom_site_disorder_assembly
_atom_site_disorder_group
C1 C 0.2919(4) 0.5610(5) 0.83367(9) 0.0550(8) Uani 1 1 d . . . .
H1A H 0.2990 0.6895 0.8285 0.066 Uiso 1 1 calc R . . .
H1B H 0.1968 0.5255 0.8246 0.066 Uiso 1 1 calc R . . .
C2 C 0.3216(4) 0.5258(5) 0.88314(10) 0.0621(9) Uani 1 1 d . . . .
H2A H 0.4131 0.5711 0.8935 0.074 Uiso 1 1 calc R . . .
H2B H 0.2534 0.5873 0.8993 0.074 Uiso 1 1 calc R . . .
C3 C 0.3148(4) 0.3249(5) 0.89118(10) 0.0631(9) Uani 1 1 d . . . .
H3 H 0.2221 0.2796 0.8808 0.076 Uiso 1 1 calc R . . .
C4 C 0.4237(4) 0.2287(5) 0.86726(10) 0.0574(8) Uani 1 1 d . . . .
H4A H 0.5155 0.2704 0.8785 0.069 Uiso 1 1 calc R . . .
H4B H 0.4188 0.1003 0.8728 0.069 Uiso 1 1 calc R . . .
C5 C 0.4010(3) 0.2639(4) 0.81797(9) 0.0427(6) Uani 1 1 d . . . .
C6 C 0.3927(3) 0.1291(4) 0.78936(9) 0.0446(6) Uani 1 1 d . . . .
H6 H 0.4011 0.0132 0.8009 0.054 Uiso 1 1 calc R . . .
C7 C 0.3710(3) 0.1471(3) 0.73980(9) 0.0417(6) Uani 1 1 d . . . .
H7A H 0.2780 0.1063 0.7297 0.050 Uiso 1 1 calc R . . .
H7B H 0.4366 0.0698 0.7265 0.050 Uiso 1 1 calc R . . .
C8 C 0.3894(2) 0.3399(3) 0.72395(7) 0.0334(5) Uani 1 1 d . . . .
H8 H 0.4890 0.3660 0.7241 0.040 Uiso 1 1 calc R . . .
C9 C 0.3240(3) 0.4736(3) 0.75485(8) 0.0349(5) Uani 1 1 d . . . .
H9 H 0.2266 0.4372 0.7552 0.042 Uiso 1 1 calc R . . .
C10 C 0.3897(3) 0.4617(3) 0.80391(8) 0.0389(6) Uani 1 1 d . . . .
C11 C 0.3214(3) 0.6669(4) 0.73675(9) 0.0458(6) Uani 1 1 d . . . .
H11A H 0.2680 0.7418 0.7552 0.055 Uiso 1 1 calc R . . .
H11B H 0.4157 0.7132 0.7389 0.055 Uiso 1 1 calc R . . .
C12 C 0.2588(3) 0.6820(4) 0.68846(8) 0.0428(6) Uani 1 1 d . . . .
H12A H 0.1604 0.6535 0.6868 0.051 Uiso 1 1 calc R . . .
H12B H 0.2682 0.8049 0.6783 0.051 Uiso 1 1 calc R . . .
C13 C 0.3306(2) 0.5550(3) 0.65831(7) 0.0333(5) Uani 1 1 d . . . .
C14 C 0.3199(2) 0.3640(3) 0.67669(7) 0.0332(5) Uani 1 1 d . . . .
H14 H 0.2205 0.3432 0.6787 0.040 Uiso 1 1 calc R . . .
C15 C 0.3597(3) 0.2418(4) 0.63949(9) 0.0436(6) Uani 1 1 d . . . .
H15A H 0.3156 0.1249 0.6410 0.052 Uiso 1 1 calc R . . .
H15B H 0.4598 0.2255 0.6410 0.052 Uiso 1 1 calc R . . .
C16 C 0.3057(3) 0.3426(4) 0.59658(8) 0.0441(6) Uani 1 1 d . . . .
H16A H 0.3799 0.3575 0.5773 0.053 Uiso 1 1 calc R . . .
H16B H 0.2304 0.2760 0.5806 0.053 Uiso 1 1 calc R . . .
C17 C 0.2538(2) 0.5276(4) 0.61130(8) 0.0358(5) Uani 1 1 d . . . .
H17 H 0.1547 0.5139 0.6153 0.043 Uiso 1 1 calc R . . .
C18 C 0.2655(3) 0.6790(4) 0.57911(8) 0.0379(5) Uani 1 1 d . . . .
C19 C 0.3690(3) 0.7122(4) 0.55256(9) 0.0513(7) Uani 1 1 d . . . .
H19 H 0.4474 0.6409 0.5506 0.062 Uiso 1 1 calc R . . .
C20 C 0.5357(3) 0.5442(5) 0.80960(10) 0.0542(7) Uani 1 1 d . . . .
H20A H 0.5290 0.6727 0.8066 0.081 Uiso 1 1 calc GR . . .
H20B H 0.5902 0.4970 0.7872 0.081 Uiso 1 1 calc GR . . .
H20C H 0.5795 0.5146 0.8385 0.081 Uiso 1 1 calc GR . . .
C21 C 0.4819(3) 0.6126(4) 0.65458(9) 0.0456(6) Uani 1 1 d . . . .
H21A H 0.4836 0.7340 0.6437 0.068 Uiso 1 1 calc GR . . .
H21B H 0.5235 0.5338 0.6344 0.068 Uiso 1 1 calc GR . . .
H21C H 0.5332 0.6060 0.6833 0.068 Uiso 1 1 calc GR . . .
C22 C 0.2835(12) 0.1536(16) 0.9552(2) 0.121(3) Uani 0.613(6) 1 d D P A 1
C22' C 0.2291(19) 0.306(3) 0.9643(4) 0.121(3) Uani 0.387(6) 1 d D P A 2
C23 C 0.323(2) 0.131(3) 1.0041(3) 0.176(7) Uani 0.613(6) 1 d D P A 1
H23A H 0.3942 0.0400 1.0086 0.264 Uiso 0.613(6) 1 calc GR P A 1
H23B H 0.2431 0.0943 1.0185 0.264 Uiso 0.613(6) 1 calc GR P A 1
H23C H 0.3580 0.2426 1.0165 0.264 Uiso 0.613(6) 1 calc GR P A 1
C23' C 0.277(3) 0.278(4) 1.0124(4) 0.176(7) Uani 0.387(6) 1 d D P A 2
H23D H 0.3330 0.1715 1.0156 0.264 Uiso 0.387(6) 1 calc GR P A 2
H23E H 0.1974 0.2649 1.0290 0.264 Uiso 0.387(6) 1 calc GR P A 2
H23F H 0.3306 0.3802 1.0233 0.264 Uiso 0.387(6) 1 calc GR P A 2
N1 N 0.1641(3) 0.8066(4) 0.57495(9) 0.0538(6) Uani 1 1 d . . . .
N2 N 0.1825(3) 0.9338(4) 0.54715(10) 0.0637(7) Uani 1 1 d . . . .
O1 O 0.3432(4) 0.2912(5) 0.93865(8) 0.0890(10) Uani 1 1 d . . . .
O2 O 0.2075(12) 0.0483(16) 0.9328(3) 0.172(4) Uani 0.613(6) 1 d D P A 1
O2' O 0.1118(17) 0.318(2) 0.9469(4) 0.172(4) Uani 0.387(6) 1 d D P A 2
S1 S 0.33204(9) 0.90308(13) 0.52387(2) 0.0631(3) Uani 1 1 d . . . .

loop_
_atom_site_aniso_label
_atom_site_aniso_U_11
_atom_site_aniso_U_22
_atom_site_aniso_U_33
_atom_site_aniso_U_23
_atom_site_aniso_U_13
_atom_site_aniso_U_12
C1 0.0715(18) 0.0597(18) 0.0342(13) -0.0025(12) 0.0072(12) 0.0171(16)
C2 0.081(2) 0.072(2) 0.0334(14) -0.0035(13) 0.0058(14) 0.0091(18)
C3 0.079(2) 0.082(2) 0.0279(13) 0.0078(14) 0.0045(13) -0.0083(19)
C4 0.0756(19) 0.0533(17) 0.0417(15) 0.0101(13) -0.0026(14) 0.0013(16)
C5 0.0452(13) 0.0438(15) 0.0384(13) 0.0060(11) 0.0009(10) -0.0011(11)
C6 0.0526(14) 0.0361(13) 0.0449(14) 0.0095(11) 0.0032(11) -0.0005(12)
C7 0.0523(14) 0.0318(12) 0.0411(13) -0.0016(10) 0.0055(11) -0.0009(11)
C8 0.0339(10) 0.0327(11) 0.0339(11) -0.0002(9) 0.0037(8) -0.0009(9)
C9 0.0379(11) 0.0351(12) 0.0316(11) -0.0013(9) 0.0032(9) 0.0010(10)
C10 0.0443(13) 0.0386(13) 0.0335(12) 0.0005(9) 0.0026(10) 0.0007(11)
C11 0.0692(17) 0.0339(13) 0.0344(12) -0.0050(10) 0.0049(11) 0.0055(12)
C12 0.0594(15) 0.0350(12) 0.0339(12) 0.0009(10) 0.0038(10) 0.0081(12)
C13 0.0348(11) 0.0349(13) 0.0303(11) 0.0003(9) 0.0039(8) -0.0016(10)
C14 0.0326(10) 0.0336(12) 0.0332(11) -0.0016(9) 0.0032(8) -0.0027(9)
C15 0.0538(14) 0.0369(13) 0.0399(13) -0.0064(10) 0.0043(11) 0.0039(12)
C16 0.0543(14) 0.0422(14) 0.0355(12) -0.0051(10) 0.0025(10) 0.0007(12)
C17 0.0339(11) 0.0410(13) 0.0321(11) -0.0019(9) 0.0013(9) -0.0006(10)
C18 0.0393(11) 0.0439(13) 0.0304(10) -0.0030(10) 0.0026(9) 0.0020(11)
C19 0.0566(15) 0.0594(18) 0.0396(13) 0.0071(12) 0.0138(11) 0.0093(15)
C20 0.0567(16) 0.0583(18) 0.0456(15) 0.0017(13) -0.0063(12) -0.0144(15)
C21 0.0422(13) 0.0508(15) 0.0431(13) 0.0048(11) -0.0003(10) -0.0120(12)
C22 0.184(9) 0.138(7) 0.045(3) 0.020(4) 0.023(4) -0.039(8)
C22' 0.184(9) 0.138(7) 0.045(3) 0.020(4) 0.023(4) -0.039(8)
C23 0.302(19) 0.183(14) 0.047(4) 0.028(7) 0.040(6) -0.030(15)
C23' 0.302(19) 0.183(14) 0.047(4) 0.028(7) 0.040(6) -0.030(15)
N1 0.0569(14) 0.0551(15) 0.0510(13) 0.0083(11) 0.0133(10) 0.0141(12)
N2 0.0736(17) 0.0569(17) 0.0622(15) 0.0143(13) 0.0145(13) 0.0165(14)
O1 0.135(3) 0.100(2) 0.0315(11) 0.0106(12) 0.0048(13) -0.0067(19)
O2 0.210(8) 0.217(8) 0.090(4) 0.041(5) 0.016(4) -0.104(7)
O2' 0.210(8) 0.217(8) 0.090(4) 0.041(5) 0.016(4) -0.104(7)
S1 0.0780(5) 0.0653(5) 0.0481(4) 0.0169(4) 0.0176(3) 0.0051(4)

loop_
_atom_type_symbol
_atom_type_description
_atom_type_scat_dispersion_real
_atom_type_scat_dispersion_imag
_atom_type_scat_source
C C 0.0181 0.0091 'International Tables Vol C Tables 4.2.6.8 and 6.1.1.4'
H H 0.0000 0.0000 'International Tables Vol C Tables 4.2.6.8 and 6.1.1.4'
N N 0.0311 0.0180 'International Tables Vol C Tables 4.2.6.8 and 6.1.1.4'
O O 0.0492 0.0322 'International Tables Vol C Tables 4.2.6.8 and 6.1.1.4'
S S 0.3331 0.5567 'International Tables Vol C Tables 4.2.6.8 and 6.1.1.4'

loop_
_geom_angle_atom_site_label_1
_geom_angle_atom_site_label_2
_geom_angle_atom_site_label_3
_geom_angle
C2 C1 C10 114.8(3)
C3 C2 C1 108.7(3)
C4 C3 C2 110.3(3)
O1 C3 C2 108.7(3)
O1 C3 C4 108.3(3)
C5 C4 C3 110.3(3)
C4 C5 C10 116.1(2)
C6 C5 C4 120.7(3)
C6 C5 C10 123.2(2)
C5 C6 C7 125.5(3)
C6 C7 C8 112.8(2)
C7 C8 C9 110.4(2)
C7 C8 C14 110.44(19)
C14 C8 C9 108.77(18)
C8 C9 C10 112.78(19)
C11 C9 C8 112.4(2)
C11 C9 C10 112.6(2)
C1 C10 C9 108.0(2)
C5 C10 C1 109.1(2)
C5 C10 C9 109.31(19)
C5 C10 C20 108.2(2)
C20 C10 C1 110.4(3)
C20 C10 C9 111.8(2)
C12 C11 C9 113.6(2)
C13 C12 C11 111.3(2)
C12 C13 C14 107.88(18)
C12 C13 C17 115.02(19)
C12 C13 C21 111.1(2)
C14 C13 C17 99.68(18)
C14 C13 C21 112.5(2)
C21 C13 C17 110.23(19)
C13 C14 C8 114.12(18)
C15 C14 C8 120.0(2)
C15 C14 C13 104.72(19)
C14 C15 C16 104.0(2)
C17 C16 C15 106.4(2)
C16 C17 C13 103.88(19)
C18 C17 C13 115.9(2)
C18 C17 C16 115.8(2)
C19 C18 C17 128.5(2)
N1 C18 C17 119.1(2)
N1 C18 C19 112.4(3)
C18 C19 S1 108.9(2)
O1 C22 C23 112.8(10)
O2 C22 C23 123.6(10)
O2 C22 O1 123.5(6)
O1 C22' C23' 109.8(15)
O2' C22' C23' 128.6(17)
O2' C22' O1 121.0(11)
N2 N1 C18 115.5(2)
N1 N2 S1 110.5(2)
C22 O1 C3 117.8(5)
C22' O1 C3 116.4(6)
N2 S1 C19 92.73(14)

loop_
_geom_bond_atom_site_label_1
_geom_bond_atom_site_label_2
_geom_bond_distance
C1 C2 1.519(4)
C1 C10 1.550(4)
C2 C3 1.514(5)
C3 C4 1.510(5)
C3 O1 1.457(3)
C4 C5 1.508(4)
C5 C6 1.320(4)
C5 C10 1.530(4)
C6 C7 1.499(4)
C7 C8 1.525(3)
C8 C9 1.539(3)
C8 C14 1.531(3)
C9 C10 1.560(3)
C9 C11 1.535(4)
C10 C20 1.532(4)
C11 C12 1.531(3)
C12 C13 1.523(3)
C13 C14 1.530(3)
C13 C17 1.554(3)
C13 C21 1.536(3)
C14 C15 1.522(3)
C15 C16 1.545(4)
C16 C17 1.542(4)
C17 C18 1.498(4)
C18 C19 1.361(4)
C18 N1 1.359(4)
C19 S1 1.683(3)
C22 C23 1.502(9)
C22 O1 1.296(10)
C22 O2 1.231(10)
C22' C23' 1.496(11)
C22' O1 1.409(17)
C22' O2' 1.207(12)
N1 N2 1.287(4)
N2 S1 1.679(3)

loop_
_geom_torsion_atom_site_label_1
_geom_torsion_atom_site_label_2
_geom_torsion_atom_site_label_3
_geom_torsion_atom_site_label_4
_geom_torsion
C1 C2 C3 C4 61.4(4)
C1 C2 C3 O1 -180.0(3)
C2 C1 C10 C5 47.6(4)
C2 C1 C10 C9 166.3(3)
C2 C1 C10 C20 -71.1(4)
C2 C3 C4 C5 -59.6(4)
C2 C3 O1 C22 148.8(7)
C2 C3 O1 C22' 84.4(10)
C3 C4 C5 C6 -127.7(3)
C3 C4 C5 C10 52.8(4)
C4 C3 O1 C22 -91.3(7)
C4 C3 O1 C22' -155.8(10)
C4 C5 C6 C7 -179.8(3)
C4 C5 C10 C1 -45.5(3)
C4 C5 C10 C9 -163.4(2)
C4 C5 C10 C20 74.6(3)
C5 C6 C7 C8 12.2(4)
C6 C5 C10 C1 135.0(3)
C6 C5 C10 C9 17.1(4)
C6 C5 C10 C20 -104.9(3)
C6 C7 C8 C9 -40.5(3)
C6 C7 C8 C14 -160.8(2)
C7 C8 C9 C10 59.5(3)
C7 C8 C9 C11 -171.9(2)
C7 C8 C14 C13 178.84(19)
C7 C8 C14 C15 -55.7(3)
C8 C9 C10 C1 -164.8(2)
C8 C9 C10 C5 -46.2(3)
C8 C9 C10 C20 73.5(3)
C8 C9 C11 C12 50.7(3)
C8 C14 C15 C16 -162.9(2)
C9 C8 C14 C13 57.5(2)
C9 C8 C14 C15 -177.0(2)
C9 C11 C12 C13 -53.7(3)
C10 C1 C2 C3 -56.6(4)
C10 C5 C6 C7 -0.2(5)
C10 C9 C11 C12 179.4(2)
C11 C9 C10 C1 66.7(3)
C11 C9 C10 C5 -174.7(2)
C11 C9 C10 C20 -55.0(3)
C11 C12 C13 C14 56.3(3)
C11 C12 C13 C17 166.5(2)
C11 C12 C13 C21 -67.4(3)
C12 C13 C14 C8 -60.6(2)
C12 C13 C14 C15 166.2(2)
C12 C13 C17 C16 -155.7(2)
C12 C13 C17 C18 76.1(3)
C13 C14 C15 C16 -33.1(2)
C13 C17 C18 C19 84.2(3)
C13 C17 C18 N1 -94.3(3)
C14 C8 C9 C10 -179.13(19)
C14 C8 C9 C11 -50.6(3)
C14 C13 C17 C16 -40.6(2)
C14 C13 C17 C18 -168.8(2)
C14 C15 C16 C17 6.7(3)
C15 C16 C17 C13 21.4(3)
C15 C16 C17 C18 149.7(2)
C16 C17 C18 C19 -37.9(4)
C16 C17 C18 N1 143.6(2)
C17 C13 C14 C8 179.04(18)
C17 C13 C14 C15 45.8(2)
C17 C18 C19 S1 -178.6(2)
C17 C18 N1 N2 179.0(3)
C18 C19 S1 N2 -0.2(2)
C18 N1 N2 S1 -0.4(4)
C19 C18 N1 N2 0.3(4)
C21 C13 C14 C8 62.3(2)
C21 C13 C14 C15 -70.9(2)
C21 C13 C17 C16 77.8(3)
C21 C13 C17 C18 -50.4(3)
C23 C22 O1 C3 178.7(9)
C23' C22' O1 C3 -176.7(14)
N1 C18 C19 S1 0.0(3)
N1 N2 S1 C19 0.4(3)
O1 C3 C4 C5 -178.4(3)
O2 C22 O1 C3 1.9(16)
O2' C22' O1 C3 11(2)
